data_4516695
loop_
_publ_author_name
'Xu, Tie-Qi'
'Yang, Guan-Wen'
'Lu, Xiao-Bing'

_publ_section_title
;
 Highly Isotactic and High-Molecular-Weight Poly(2-vinylpyridine) by
 Coordination Polymerization with Yttrium Bis(phenolate) Ether Catalysts
;
_journal_issue 8
_journal_name_full 'ACS Catalysis'
_journal_page_first 4907
_journal_paper_doi 10.1021/acscatal.6b00881
_journal_volume 6
_journal_year 2016
_chemical_formula_sum 'C62 H81 O5 Si Y'
_chemical_formula_weight 1023.27
_space_group_IT_number 2
_space_group_name_Hall '-P 1'
_space_group_name_H-M_alt 'P -1'
_symmetry_cell_setting triclinic
_symmetry_space_group_name_H-M 'P -1'
_atom_sites_solution_hydrogens geom
_atom_sites_solution_primary direct
_atom_sites_solution_secondary difmap
_audit_creation_method SHELXL-97
_cell_angle_alpha 101.182(2)
_cell_angle_beta 90.368(2)
_cell_angle_gamma 96.000(2)
_cell_formula_units_Z 2
_cell_length_a 12.0346(4)
_cell_length_b 14.3451(5)
_cell_length_c 16.9307(5)
_cell_measurement_reflns_used 10022
_cell_measurement_temperature 293(2)
_cell_measurement_theta_max 25.00
_cell_measurement_theta_min 1.71
_cell_volume 2850.61(16)
_computing_molecular_graphics 'Bruker SHELXTL'
_computing_publication_material 'Bruker SHELXTL'
_computing_structure_refinement 'SHELXL-97 (Sheldrick, 1997)'
_computing_structure_solution 'SHELXS-97 (Sheldrick, 1990)'
_diffrn_ambient_temperature 293(2)
_diffrn_detector_area_resol_mean 0.01
_diffrn_measured_fraction_theta_full 0.996
_diffrn_measured_fraction_theta_max 0.996
_diffrn_measurement_device_type 'Bruker Smart Apex CCD'
_diffrn_measurement_method \w-2\q
_diffrn_radiation_monochromator graphite
_diffrn_radiation_source 'fine-focus sealed tube'
_diffrn_radiation_type MoK\a
_diffrn_radiation_wavelength 0.71073
_diffrn_reflns_av_R_equivalents 0.0388
_diffrn_reflns_av_sigmaI/netI 0.0697
_diffrn_reflns_limit_h_max 12
_diffrn_reflns_limit_h_min -14
_diffrn_reflns_limit_k_max 17
_diffrn_reflns_limit_k_min -16
_diffrn_reflns_limit_l_max 20
_diffrn_reflns_limit_l_min -20
_diffrn_reflns_number 18196
_diffrn_reflns_theta_full 25.00
_diffrn_reflns_theta_max 25.00
_diffrn_reflns_theta_min 1.71
_diffrn_standards_decay_% none
_diffrn_standards_interval_count 0
_diffrn_standards_interval_time 0
_diffrn_standards_number 0
_exptl_absorpt_coefficient_mu 1.090
_exptl_absorpt_correction_T_max 0.870
_exptl_absorpt_correction_T_min 0.844
_exptl_absorpt_correction_type empirical
_exptl_absorpt_process_details 'ABSCOR by T.Higashi 8 March, 1995'
_exptl_crystal_colour colorless
_exptl_crystal_density_diffrn 1.192
_exptl_crystal_density_method 'not measured'
_exptl_crystal_description block
_exptl_crystal_F_000 1092
_exptl_crystal_size_max 0.16
_exptl_crystal_size_mid 0.13
_exptl_crystal_size_min 0.11
_refine_diff_density_max 1.122
_refine_diff_density_min -0.625
_refine_diff_density_rms 0.081
_refine_ls_extinction_method none
_refine_ls_goodness_of_fit_ref 1.020
_refine_ls_hydrogen_treatment constr
_refine_ls_matrix_type full
_refine_ls_number_parameters 633
_refine_ls_number_reflns 10022
_refine_ls_number_restraints 54
_refine_ls_restrained_S_all 1.080
_refine_ls_R_factor_all 0.1010
_refine_ls_R_factor_gt 0.0668
_refine_ls_shift/su_max 0.000
_refine_ls_shift/su_mean 0.000
_refine_ls_structure_factor_coef Fsqd
_refine_ls_weighting_details 'calc w=1/[\s^2^(Fo^2^)+(0.1019P)^2^+3.8777P] where P=(Fo^2^+2Fc^2^)/3'
_refine_ls_weighting_scheme calc
_refine_ls_wR_factor_gt 0.1697
_refine_ls_wR_factor_ref 0.1914
_reflns_number_gt 7173
_reflns_number_total 10022
_reflns_threshold_expression >2sigma(I)
_cod_data_source_file cs6b00881_si_002.cif
_cod_data_source_block 1
_cod_depositor_comments
;
The following automatic conversions were performed:

data item '_symmetry_cell_setting' value 'Triclinic' was changed to
'triclinic' in accordance with the
/home/saulius/struct/COD-crude-data/automatic-downloads/DataCite-retrospective/ACS/depositions/lib/dictionaries/cif_core.dic
dictionary named 'cif_core.dic' version 2.4.2 last updated on
2011-04-26.

Automatic conversion script
Id: cif_fix_values 6909 2019-04-08 15:41:33Z antanas 
;
_cod_original_sg_symbol_H-M P-1
_cod_database_code 4516695

loop_
_symmetry_equiv_pos_as_xyz
'x, y, z'
'-x, -y, -z'

loop_
_atom_site_label
_atom_site_type_symbol
_atom_site_fract_x
_atom_site_fract_y
_atom_site_fract_z
_atom_site_U_iso_or_equiv
_atom_site_adp_type
_atom_site_occupancy
_atom_site_symmetry_multiplicity
_atom_site_calc_flag
_atom_site_refinement_flags
Y Y 0.91302(4) 0.14806(3) 0.32504(3) 0.03058(17) Uani 1 1 d .
Si Si 1.14214(13) 0.34900(11) 0.36495(10) 0.0451(4) Uani 1 1 d .
O1 O 0.8142(3) 0.2528(2) 0.29626(19) 0.0321(7) Uani 1 1 d .
O2 O 0.8694(3) 0.0926(2) 0.18346(19) 0.0366(8) Uani 1 1 d .
O3 O 0.7258(3) 0.0415(3) 0.3224(3) 0.0585(12) Uani 1 1 d .
O4 O 0.9509(3) 0.0072(2) 0.3295(2) 0.0353(8) Uani 1 1 d .
O5 O 0.8873(3) 0.1960(2) 0.46101(19) 0.0369(8) Uani 1 1 d .
C1 C 0.7443(4) 0.2707(3) 0.2416(3) 0.0274(10) Uani 1 1 d .
C2 C 0.7729(4) 0.2620(3) 0.1605(3) 0.0289(10) Uani 1 1 d .
C3 C 0.6959(4) 0.2754(3) 0.1026(3) 0.0318(11) Uani 1 1 d .
H3 H 0.7171 0.2700 0.0494 0.038 Uiso 1 1 calc R
C4 C 0.5879(4) 0.2968(4) 0.1231(3) 0.0346(11) Uani 1 1 d .
C5 C 0.5621(4) 0.3087(4) 0.2034(3) 0.0341(11) Uani 1 1 d .
H5 H 0.4911 0.3242 0.2184 0.041 Uiso 1 1 calc R
C6 C 0.6375(4) 0.2986(3) 0.2630(3) 0.0290(10) Uani 1 1 d .
C7 C 0.8860(4) 0.2388(4) 0.1328(3) 0.0323(11) Uani 1 1 d .
C8 C 0.9301(4) 0.1559(4) 0.1417(3) 0.0345(11) Uani 1 1 d .
C9 C 1.0330(5) 0.1330(4) 0.1134(3) 0.0456(14) Uani 1 1 d .
H9 H 1.0597 0.0766 0.1206 0.055 Uiso 1 1 calc R
C10 C 1.0953(5) 0.1951(5) 0.0745(4) 0.0584(17) Uani 1 1 d .
H10 H 1.1644 0.1804 0.0543 0.070 Uiso 1 1 calc R
C11 C 1.0559(5) 0.2785(5) 0.0653(4) 0.0560(16) Uani 1 1 d .
H11 H 1.0992 0.3209 0.0398 0.067 Uiso 1 1 calc R
C12 C 0.9517(4) 0.3007(4) 0.0937(3) 0.0422(13) Uani 1 1 d .
H12 H 0.9257 0.3573 0.0864 0.051 Uiso 1 1 calc R
C13 C 0.8213(6) 0.0046(4) 0.1343(4) 0.0606(18) Uani 1 1 d .
H13A H 0.8557 -0.0026 0.0821 0.073 Uiso 1 1 calc R
H13B H 0.8397 -0.0478 0.1588 0.073 Uiso 1 1 calc R
C17 C 0.7127(4) 0.0072(4) 0.3931(4) 0.0515(16) Uani 1 1 d .
C18 C 0.7630(4) -0.0738(4) 0.4024(4) 0.0454(14) Uani 1 1 d .
C19 C 0.7510(5) -0.1034(4) 0.4761(4) 0.0528(15) Uani 1 1 d .
H19 H 0.7842 -0.1567 0.4840 0.063 Uiso 1 1 calc R
C20 C 0.6915(6) -0.0559(5) 0.5375(5) 0.072(2) Uani 1 1 d .
H20 H 0.6847 -0.0769 0.5860 0.086 Uiso 1 1 calc R
C21 C 0.6420(6) 0.0231(6) 0.5262(6) 0.082(3) Uani 1 1 d .
H21 H 0.6009 0.0551 0.5672 0.099 Uiso 1 1 calc R
C22 C 0.6529(5) 0.0547(5) 0.4549(6) 0.072(2) Uani 1 1 d .
H22 H 0.6199 0.1085 0.4481 0.087 Uiso 1 1 calc R
C23 C 0.8238(5) -0.1286(4) 0.3366(3) 0.0404(13) Uani 1 1 d .
C24 C 0.9171(4) -0.0844(3) 0.3034(3) 0.0371(12) Uani 1 1 d .
C25 C 0.9721(5) -0.1415(4) 0.2401(3) 0.0386(12) Uani 1 1 d .
C26 C 0.9294(5) -0.2365(4) 0.2127(3) 0.0436(14) Uani 1 1 d .
H26 H 0.9649 -0.2727 0.1707 0.052 Uiso 1 1 calc R
C27 C 0.8361(5) -0.2802(4) 0.2450(4) 0.0473(14) Uani 1 1 d .
C28 C 0.7862(5) -0.2243(4) 0.3075(3) 0.0443(13) Uani 1 1 d .
H28 H 0.7247 -0.2517 0.3311 0.053 Uiso 1 1 calc R
C29 C 0.5016(4) 0.3052(4) 0.0581(3) 0.0437(13) Uani 1 1 d .
C33 C 0.6040(4) 0.3182(3) 0.3487(3) 0.0314(11) Uani 1 1 d .
C34 C 0.6520(5) 0.3980(4) 0.4016(3) 0.0441(13) Uani 1 1 d .
H34 H 0.7109 0.4361 0.3847 0.053 Uiso 1 1 calc R
C35 C 0.6147(5) 0.4225(4) 0.4793(3) 0.0496(15) Uani 1 1 d .
H35 H 0.6461 0.4781 0.5131 0.060 Uiso 1 1 calc R
C36 C 0.5322(5) 0.3654(4) 0.5063(4) 0.0524(16) Uani 1 1 d .
H36 H 0.5080 0.3812 0.5588 0.063 Uiso 1 1 calc R
C37 C 0.4853(6) 0.2857(5) 0.4563(4) 0.0597(17) Uani 1 1 d .
H37 H 0.4294 0.2461 0.4749 0.072 Uiso 1 1 calc R
C38 C 0.5204(5) 0.2621(4) 0.3768(3) 0.0477(14) Uani 1 1 d .
H38 H 0.4864 0.2077 0.3428 0.057 Uiso 1 1 calc R
C39 C 0.7920(5) -0.3844(4) 0.2128(4) 0.0517(15) Uani 1 1 d .
C40 C 0.7870(11) -0.4094(7) 0.1264(6) 0.146(4) Uani 1 1 d U
H40A H 0.8611 -0.4025 0.1062 0.218 Uiso 1 1 calc R
H40B H 0.7419 -0.3679 0.1055 0.218 Uiso 1 1 calc R
H40C H 0.7547 -0.4744 0.1099 0.218 Uiso 1 1 calc R
C43 C 1.0727(5) -0.1008(4) 0.2028(3) 0.0432(14) Uani 1 1 d .
C44 C 1.1546(5) -0.0363(4) 0.2471(3) 0.0447(14) Uani 1 1 d .
H44 H 1.1459 -0.0158 0.3021 0.054 Uiso 1 1 calc R
C45 C 1.2492(5) -0.0015(5) 0.2113(4) 0.0575(16) Uani 1 1 d .
H45 H 1.3032 0.0412 0.2426 0.069 Uiso 1 1 calc R
C46 C 1.2647(6) -0.0294(5) 0.1296(4) 0.0634(18) Uani 1 1 d .
H46 H 1.3279 -0.0058 0.1054 0.076 Uiso 1 1 calc R
C47 C 1.1826(6) -0.0939(5) 0.0850(4) 0.0619(18) Uani 1 1 d .
H47 H 1.1917 -0.1142 0.0300 0.074 Uiso 1 1 calc R
C48 C 1.0886(6) -0.1283(4) 0.1199(3) 0.0517(16) Uani 1 1 d .
H48 H 1.0345 -0.1705 0.0882 0.062 Uiso 1 1 calc R
C49 C 0.9315(5) 0.1564(4) 0.5259(3) 0.0493(15) Uani 1 1 d .
H49A H 1.0125 0.1610 0.5250 0.059 Uiso 1 1 calc R
H49B H 0.9025 0.0899 0.5211 0.059 Uiso 1 1 calc R
C50 C 0.8937(8) 0.2153(6) 0.6014(4) 0.086(3) Uani 1 1 d .
H50A H 0.8319 0.1803 0.6233 0.103 Uiso 1 1 calc R
H50B H 0.9543 0.2314 0.6413 0.103 Uiso 1 1 calc R
C51 C 0.8592(8) 0.2999(5) 0.5811(4) 0.078(2) Uani 1 1 d .
H51A H 0.9191 0.3517 0.5932 0.094 Uiso 1 1 calc R
H51B H 0.7948 0.3188 0.6119 0.094 Uiso 1 1 calc R
C52 C 0.8305(5) 0.2793(4) 0.4946(3) 0.0498(15) Uani 1 1 d .
H52A H 0.7503 0.2653 0.4856 0.060 Uiso 1 1 calc R
H52B H 0.8564 0.3332 0.4703 0.060 Uiso 1 1 calc R
C53 C 1.1030(4) 0.2215(4) 0.3305(3) 0.0436(13) Uani 1 1 d .
H53A H 1.1451 0.1893 0.3642 0.052 Uiso 1 1 calc R
H53B H 1.1310 0.2052 0.2766 0.052 Uiso 1 1 calc R
C54 C 1.0346(6) 0.4209(5) 0.3356(6) 0.090(3) Uani 1 1 d .
H54A H 1.0229 0.4058 0.2782 0.135 Uiso 1 1 calc R
H54B H 1.0596 0.4876 0.3522 0.135 Uiso 1 1 calc R
H54C H 0.9658 0.4062 0.3612 0.135 Uiso 1 1 calc R
C55 C 1.1588(7) 0.3763(6) 0.4781(4) 0.089(3) Uani 1 1 d .
H55A H 1.1016 0.3383 0.5007 0.134 Uiso 1 1 calc R
H55B H 1.1522 0.4428 0.4978 0.134 Uiso 1 1 calc R
H55C H 1.2309 0.3616 0.4933 0.134 Uiso 1 1 calc R
C56 C 1.2768(6) 0.3974(5) 0.3242(4) 0.0633(18) Uani 1 1 d .
H56A H 1.3382 0.3709 0.3451 0.095 Uiso 1 1 calc R
H56B H 1.2867 0.4657 0.3404 0.095 Uiso 1 1 calc R
H56C H 1.2742 0.3801 0.2665 0.095 Uiso 1 1 calc R
C57 C 0.4551(9) 0.7654(9) 0.3251(6) 0.130(4) Uani 1 1 d .
H57A H 0.4008 0.7782 0.3660 0.196 Uiso 1 1 calc R
H57B H 0.5223 0.8078 0.3402 0.196 Uiso 1 1 calc R
H57C H 0.4715 0.7004 0.3193 0.196 Uiso 1 1 calc R
C58 C 0.4117(9) 0.7802(7) 0.2506(7) 0.112(3) Uani 1 1 d .
H58A H 0.4707 0.7716 0.2119 0.134 Uiso 1 1 calc R
H58B H 0.3979 0.8468 0.2584 0.134 Uiso 1 1 calc R
C61 C 0.1934(10) 0.5635(11) 0.1582(9) 0.155(5) Uani 1 1 d .
H61A H 0.2026 0.4968 0.1567 0.186 Uiso 1 1 calc R
H61B H 0.1352 0.5794 0.1964 0.186 Uiso 1 1 calc R
C62 C 0.1490(11) 0.5679(9) 0.0828(7) 0.145(5) Uani 1 1 d .
H62A H 0.1489 0.6335 0.0781 0.217 Uiso 1 1 calc R
H62B H 0.0739 0.5370 0.0769 0.217 Uiso 1 1 calc R
H62C H 0.1939 0.5361 0.0414 0.217 Uiso 1 1 calc R
C41 C 0.8604(9) -0.4480(6) 0.2487(6) 0.114(3) Uani 1 1 d U
H41A H 0.8347 -0.5136 0.2268 0.172 Uiso 1 1 calc R
H41B H 0.8527 -0.4358 0.3061 0.172 Uiso 1 1 calc R
H41C H 0.9375 -0.4352 0.2362 0.172 Uiso 1 1 calc R
C42 C 0.6748(9) -0.4128(7) 0.2434(7) 0.132(4) Uani 1 1 d U
H42A H 0.6207 -0.3794 0.2215 0.198 Uiso 1 1 calc R
H42B H 0.6754 -0.3961 0.3011 0.198 Uiso 1 1 calc R
H42C H 0.6555 -0.4804 0.2265 0.198 Uiso 1 1 calc R
C31 C 0.5479(10) 0.3743(10) 0.0080(7) 0.153(5) Uani 1 1 d U
H31A H 0.6276 0.3855 0.0159 0.230 Uiso 1 1 calc R
H31B H 0.5159 0.4335 0.0237 0.230 Uiso 1 1 calc R
H31C H 0.5300 0.3483 -0.0478 0.230 Uiso 1 1 calc R
C30 C 0.4063(10) 0.3557(11) 0.0905(7) 0.161(5) Uani 1 1 d U
H30A H 0.3612 0.3664 0.0468 0.241 Uiso 1 1 calc R
H30B H 0.4335 0.4160 0.1238 0.241 Uiso 1 1 calc R
H30C H 0.3621 0.3177 0.1220 0.241 Uiso 1 1 calc R
C32 C 0.4754(13) 0.2190(11) 0.0080(9) 0.225(6) Uani 1 1 d U
H32A H 0.4106 0.1860 0.0271 0.337 Uiso 1 1 calc R
H32B H 0.5371 0.1815 0.0069 0.337 Uiso 1 1 calc R
H32C H 0.4600 0.2287 -0.0453 0.337 Uiso 1 1 calc R
C16 C 0.6290(7) 0.0306(7) 0.2682(6) 0.102(3) Uani 1 1 d U
H16A H 0.5688 -0.0051 0.2911 0.122 Uiso 1 1 calc R
H16B H 0.6067 0.0940 0.2698 0.122 Uiso 1 1 calc R
C14 C 0.7047(8) -0.0032(7) 0.1225(6) 0.103(3) Uani 1 1 d .
H14A H 0.6834 -0.0594 0.0812 0.123 Uiso 1 1 calc R
H14B H 0.6869 0.0517 0.1013 0.123 Uiso 1 1 calc R
C15 C 0.6334(9) -0.0099(10) 0.1925(6) 0.135(4) Uani 1 1 d U
H15A H 0.5601 -0.0027 0.1717 0.162 Uiso 1 1 calc R
H15B H 0.6308 -0.0770 0.1950 0.162 Uiso 1 1 calc R
C59 C 0.3004(11) 0.7173(11) 0.2088(7) 0.149(6) Uani 1 1 d .
H59A H 0.2371 0.7333 0.2420 0.179 Uiso 1 1 calc R
H59B H 0.2873 0.7339 0.1569 0.179 Uiso 1 1 calc R
C60 C 0.3064(10) 0.6233(9) 0.1981(7) 0.125(4) Uani 1 1 d .
H60A H 0.3206 0.6064 0.2498 0.150 Uiso 1 1 calc R
H60B H 0.3683 0.6066 0.1638 0.150 Uiso 1 1 calc R

loop_
_atom_site_aniso_label
_atom_site_aniso_U_11
_atom_site_aniso_U_22
_atom_site_aniso_U_33
_atom_site_aniso_U_23
_atom_site_aniso_U_13
_atom_site_aniso_U_12
Y 0.0383(3) 0.0244(3) 0.0280(3) 0.00026(18) -0.00606(19) 0.00802(19)
Si 0.0404(9) 0.0382(9) 0.0525(10) 0.0009(7) 0.0020(7) -0.0002(7)
O1 0.0371(19) 0.0298(18) 0.0296(18) 0.0041(14) -0.0028(14) 0.0081(15)
O2 0.048(2) 0.0293(18) 0.0307(19) 0.0003(15) -0.0037(15) 0.0091(16)
O3 0.045(2) 0.036(2) 0.092(3) 0.005(2) -0.028(2) 0.0066(18)
O4 0.042(2) 0.0227(17) 0.039(2) -0.0008(14) -0.0052(15) 0.0062(15)
O5 0.051(2) 0.0337(19) 0.0269(18) 0.0040(14) -0.0072(15) 0.0130(16)
C1 0.031(3) 0.022(2) 0.029(3) 0.0058(19) -0.002(2) 0.0023(19)
C2 0.030(2) 0.026(2) 0.031(3) 0.004(2) -0.001(2) 0.003(2)
C3 0.036(3) 0.034(3) 0.026(3) 0.007(2) -0.001(2) 0.005(2)
C4 0.033(3) 0.035(3) 0.036(3) 0.008(2) -0.005(2) 0.002(2)
C5 0.027(3) 0.037(3) 0.039(3) 0.007(2) 0.001(2) 0.007(2)
C6 0.029(3) 0.025(2) 0.033(3) 0.006(2) 0.001(2) 0.003(2)
C7 0.031(3) 0.037(3) 0.027(3) 0.004(2) 0.000(2) 0.003(2)
C8 0.038(3) 0.040(3) 0.025(3) 0.003(2) -0.002(2) 0.009(2)
C9 0.044(3) 0.054(4) 0.039(3) 0.002(3) 0.000(3) 0.019(3)
C10 0.036(3) 0.087(5) 0.052(4) 0.002(3) 0.007(3) 0.022(3)
C11 0.041(3) 0.070(4) 0.056(4) 0.013(3) 0.017(3) -0.001(3)
C12 0.040(3) 0.045(3) 0.041(3) 0.009(3) 0.005(2) 0.005(3)
C13 0.097(6) 0.034(3) 0.042(4) -0.008(3) -0.005(3) -0.003(3)
C17 0.031(3) 0.033(3) 0.083(5) -0.004(3) -0.001(3) -0.003(2)
C18 0.036(3) 0.032(3) 0.061(4) -0.003(3) -0.001(3) -0.003(2)
C19 0.044(3) 0.043(3) 0.065(4) 0.000(3) 0.002(3) -0.006(3)
C20 0.058(4) 0.062(5) 0.080(5) -0.009(4) 0.025(4) -0.022(4)
C21 0.042(4) 0.060(5) 0.122(7) -0.031(5) 0.034(4) -0.009(3)
C22 0.037(4) 0.040(4) 0.130(7) -0.006(4) 0.012(4) 0.000(3)
C23 0.047(3) 0.028(3) 0.046(3) 0.003(2) -0.009(2) 0.011(2)
C24 0.050(3) 0.027(3) 0.035(3) 0.003(2) -0.013(2) 0.013(2)
C25 0.055(3) 0.030(3) 0.032(3) 0.004(2) -0.010(2) 0.014(2)
C26 0.069(4) 0.028(3) 0.034(3) -0.001(2) -0.013(3) 0.018(3)
C27 0.060(4) 0.030(3) 0.051(4) 0.004(3) -0.018(3) 0.011(3)
C28 0.052(3) 0.028(3) 0.052(3) 0.006(2) -0.015(3) 0.008(2)
C29 0.035(3) 0.061(4) 0.035(3) 0.007(3) -0.010(2) 0.009(3)
C33 0.034(3) 0.031(3) 0.032(3) 0.009(2) 0.003(2) 0.013(2)
C34 0.044(3) 0.045(3) 0.043(3) 0.008(3) 0.005(2) 0.002(3)
C35 0.066(4) 0.050(4) 0.030(3) -0.001(3) 0.001(3) 0.013(3)
C36 0.066(4) 0.057(4) 0.039(3) 0.010(3) 0.014(3) 0.027(3)
C37 0.068(4) 0.058(4) 0.055(4) 0.014(3) 0.029(3) 0.003(3)
C38 0.054(4) 0.042(3) 0.045(3) 0.004(3) 0.013(3) 0.001(3)
C39 0.061(4) 0.033(3) 0.057(4) -0.003(3) -0.017(3) 0.007(3)
C40 0.216(9) 0.093(6) 0.105(7) 0.008(5) -0.017(7) -0.063(6)
C43 0.066(4) 0.032(3) 0.035(3) 0.004(2) -0.004(3) 0.024(3)
C44 0.054(4) 0.041(3) 0.038(3) 0.000(2) 0.001(3) 0.018(3)
C45 0.058(4) 0.064(4) 0.051(4) 0.007(3) 0.008(3) 0.017(3)
C46 0.069(5) 0.068(5) 0.061(4) 0.019(4) 0.019(4) 0.034(4)
C47 0.083(5) 0.062(4) 0.045(4) 0.008(3) 0.014(4) 0.032(4)
C48 0.080(5) 0.039(3) 0.037(3) 0.001(3) -0.002(3) 0.026(3)
C49 0.053(3) 0.061(4) 0.040(3) 0.017(3) -0.007(3) 0.021(3)
C50 0.129(7) 0.102(6) 0.035(4) 0.011(4) -0.005(4) 0.060(5)
C51 0.123(7) 0.072(5) 0.041(4) -0.003(3) 0.002(4) 0.041(5)
C52 0.071(4) 0.044(3) 0.035(3) 0.002(2) 0.000(3) 0.022(3)
C53 0.044(3) 0.040(3) 0.045(3) 0.002(2) -0.008(2) 0.011(3)
C54 0.056(4) 0.039(4) 0.176(9) 0.023(5) -0.010(5) 0.004(3)
C55 0.089(6) 0.094(6) 0.059(5) -0.018(4) 0.023(4) -0.047(5)
C56 0.065(4) 0.072(5) 0.054(4) 0.018(3) 0.010(3) 0.003(4)
C57 0.134(9) 0.165(11) 0.097(8) 0.007(7) -0.003(7) 0.075(8)
C58 0.107(8) 0.097(7) 0.133(10) 0.023(6) -0.009(7) 0.015(6)
C61 0.099(9) 0.193(14) 0.179(14) 0.060(11) -0.025(9) -0.006(9)
C62 0.166(12) 0.170(12) 0.102(9) 0.029(8) 0.040(8) 0.035(10)
C41 0.137(7) 0.056(5) 0.151(7) 0.023(5) -0.037(6) 0.010(5)
C42 0.130(7) 0.069(5) 0.177(8) -0.017(6) 0.012(6) -0.003(5)
C31 0.131(7) 0.199(9) 0.152(8) 0.102(7) -0.054(6) -0.001(7)
C30 0.136(7) 0.241(10) 0.118(7) 0.027(7) -0.035(6) 0.097(7)
C32 0.242(9) 0.187(10) 0.229(9) 0.005(7) -0.202(8) 0.031(8)
C16 0.078(4) 0.108(4) 0.108(5) -0.008(4) -0.014(4) 0.022(4)
C14 0.106(7) 0.086(6) 0.093(7) -0.030(5) -0.018(6) -0.007(5)
C15 0.092(6) 0.208(9) 0.099(6) 0.044(6) -0.019(5) -0.035(6)
C59 0.157(12) 0.205(15) 0.125(10) 0.087(10) 0.077(9) 0.101(11)
C60 0.137(10) 0.140(10) 0.128(9) 0.072(8) 0.049(8) 0.060(9)

loop_
_atom_type_symbol
_atom_type_description
_atom_type_scat_dispersion_real
_atom_type_scat_dispersion_imag
_atom_type_scat_source
C C 0.0033 0.0016 'International Tables Vol C Tables 4.2.6.8 and 6.1.1.4'
H H 0.0000 0.0000 'International Tables Vol C Tables 4.2.6.8 and 6.1.1.4'
O O 0.0106 0.0060 'International Tables Vol C Tables 4.2.6.8 and 6.1.1.4'
Si Si 0.0817 0.0704 'International Tables Vol C Tables 4.2.6.8 and 6.1.1.4'
Y Y -2.7962 3.5667 'International Tables Vol C Tables 4.2.6.8 and 6.1.1.4'

loop_
_geom_angle_atom_site_label_1
_geom_angle_atom_site_label_2
_geom_angle_atom_site_label_3
_geom_angle
O4 Y O1 155.65(13)
O4 Y O5 96.66(12)
O1 Y O5 92.05(12)
O4 Y C53 96.99(16)
O1 Y C53 105.01(16)
O5 Y C53 94.29(16)
O4 Y O2 87.83(12)
O1 Y O2 76.71(11)
O5 Y O2 159.83(12)
C53 Y O2 104.71(16)
O4 Y O3 72.46(12)
O1 Y O3 85.51(12)
O5 Y O3 86.35(14)
C53 Y O3 169.42(15)
O2 Y O3 76.23(14)
C53 Si C55 109.4(3)
C53 Si C56 115.0(3)
C55 Si C56 106.9(3)
C53 Si C54 111.7(3)
C55 Si C54 108.4(4)
C56 Si C54 105.2(3)
C1 O1 Y 143.8(3)
C8 O2 C13 115.1(4)
C8 O2 Y 107.5(3)
C13 O2 Y 135.4(3)
C17 O3 C16 118.0(6)
C17 O3 Y 111.0(3)
C16 O3 Y 129.6(5)
C24 O4 Y 143.3(3)
C52 O5 C49 109.6(4)
C52 O5 Y 123.0(3)
C49 O5 Y 127.1(3)
O1 C1 C2 121.4(4)
O1 C1 C6 121.1(4)
C2 C1 C6 117.5(4)
C3 C2 C1 120.8(4)
C3 C2 C7 117.5(4)
C1 C2 C7 121.7(4)
C2 C3 C4 121.5(4)
C2 C3 H3 119.3
C4 C3 H3 119.3
C5 C4 C3 117.2(4)
C5 C4 C29 121.9(5)
C3 C4 C29 121.0(4)
C6 C5 C4 122.9(5)
C6 C5 H5 118.5
C4 C5 H5 118.5
C5 C6 C1 119.9(4)
C5 C6 C33 119.0(4)
C1 C6 C33 121.1(4)
C12 C7 C8 116.6(5)
C12 C7 C2 120.0(4)
C8 C7 C2 123.3(4)
C9 C8 O2 117.7(5)
C9 C8 C7 123.2(5)
O2 C8 C7 119.1(4)
C8 C9 C10 118.7(5)
C8 C9 H9 120.6
C10 C9 H9 120.6
C9 C10 C11 120.2(5)
C9 C10 H10 119.9
C11 C10 H10 119.9
C10 C11 C12 120.6(6)
C10 C11 H11 119.7
C12 C11 H11 119.7
C7 C12 C11 120.6(5)
C7 C12 H12 119.7
C11 C12 H12 119.7
C14 C13 O2 115.0(6)
C14 C13 H13A 108.5
O2 C13 H13A 108.5
C14 C13 H13B 108.5
O2 C13 H13B 108.5
H13A C13 H13B 107.5
O3 C17 C22 119.8(6)
O3 C17 C18 119.7(5)
C22 C17 C18 120.5(7)
C19 C18 C17 117.4(6)
C19 C18 C23 120.6(5)
C17 C18 C23 122.0(6)
C20 C19 C18 121.9(7)
C20 C19 H19 119.0
C18 C19 H19 119.0
C19 C20 C21 119.3(8)
C19 C20 H20 120.3
C21 C20 H20 120.3
C22 C21 C20 120.3(7)
C22 C21 H21 119.8
C20 C21 H21 119.8
C21 C22 C17 120.5(7)
C21 C22 H22 119.8
C17 C22 H22 119.8
C24 C23 C28 120.7(5)
C24 C23 C18 120.5(5)
C28 C23 C18 118.8(5)
O4 C24 C23 120.7(5)
O4 C24 C25 121.7(5)
C23 C24 C25 117.6(5)
C26 C25 C24 119.0(5)
C26 C25 C43 120.0(5)
C24 C25 C43 121.0(5)
C25 C26 C27 123.5(5)
C25 C26 H26 118.3
C27 C26 H26 118.3
C26 C27 C28 116.5(5)
C26 C27 C39 121.6(5)
C28 C27 C39 121.9(6)
C23 C28 C27 122.8(6)
C23 C28 H28 118.6
C27 C28 H28 118.6
C32 C29 C30 116.0(10)
C32 C29 C31 107.7(10)
C30 C29 C31 97.9(8)
C32 C29 C4 110.4(6)
C30 C29 C4 113.5(6)
C31 C29 C4 110.5(6)
C34 C33 C38 117.4(5)
C34 C33 C6 120.5(5)
C38 C33 C6 122.0(5)
C33 C34 C35 121.5(5)
C33 C34 H34 119.3
C35 C34 H34 119.3
C36 C35 C34 120.1(6)
C36 C35 H35 119.9
C34 C35 H35 119.9
C37 C36 C35 119.6(5)
C37 C36 H36 120.2
C35 C36 H36 120.2
C36 C37 C38 120.5(6)
C36 C37 H37 119.8
C38 C37 H37 119.8
C33 C38 C37 120.8(5)
C33 C38 H38 119.6
C37 C38 H38 119.6
C40 C39 C41 111.7(8)
C40 C39 C42 107.7(8)
C41 C39 C42 100.8(7)
C40 C39 C27 113.4(6)
C41 C39 C27 109.3(5)
C42 C39 C27 113.4(6)
C39 C40 H40A 109.5
C39 C40 H40B 109.5
H40A C40 H40B 109.5
C39 C40 H40C 109.5
H40A C40 H40C 109.5
H40B C40 H40C 109.5
C44 C43 C48 117.3(6)
C44 C43 C25 122.5(5)
C48 C43 C25 120.2(5)
C45 C44 C43 121.4(5)
C45 C44 H44 119.3
C43 C44 H44 119.3
C44 C45 C46 121.0(6)
C44 C45 H45 119.5
C46 C45 H45 119.5
C47 C46 C45 117.7(7)
C47 C46 H46 121.1
C45 C46 H46 121.1
C48 C47 C46 121.7(6)
C48 C47 H47 119.2
C46 C47 H47 119.2
C47 C48 C43 120.9(6)
C47 C48 H48 119.5
C43 C48 H48 119.5
O5 C49 C50 105.2(5)
O5 C49 H49A 110.7
C50 C49 H49A 110.7
O5 C49 H49B 110.7
C50 C49 H49B 110.7
H49A C49 H49B 108.8
C51 C50 C49 107.2(5)
C51 C50 H50A 110.3
C49 C50 H50A 110.3
C51 C50 H50B 110.3
C49 C50 H50B 110.3
H50A C50 H50B 108.5
C50 C51 C52 107.8(6)
C50 C51 H51A 110.2
C52 C51 H51A 110.2
C50 C51 H51B 110.2
C52 C51 H51B 110.2
H51A C51 H51B 108.5
O5 C52 C51 105.2(5)
O5 C52 H52A 110.7
C51 C52 H52A 110.7
O5 C52 H52B 110.7
C51 C52 H52B 110.7
H52A C52 H52B 108.8
Si C53 Y 123.3(3)
Si C53 H53A 106.5
Y C53 H53A 106.5
Si C53 H53B 106.5
Y C53 H53B 106.5
H53A C53 H53B 106.5
Si C54 H54A 109.5
Si C54 H54B 109.5
H54A C54 H54B 109.5
Si C54 H54C 109.5
H54A C54 H54C 109.5
H54B C54 H54C 109.5
Si C55 H55A 109.5
Si C55 H55B 109.5
H55A C55 H55B 109.5
Si C55 H55C 109.5
H55A C55 H55C 109.5
H55B C55 H55C 109.5
Si C56 H56A 109.5
Si C56 H56B 109.5
H56A C56 H56B 109.5
Si C56 H56C 109.5
H56A C56 H56C 109.5
H56B C56 H56C 109.5
C58 C57 H57A 109.5
C58 C57 H57B 109.5
H57A C57 H57B 109.5
C58 C57 H57C 109.5
H57A C57 H57C 109.5
H57B C57 H57C 109.5
C57 C58 C59 120.8(10)
C57 C58 H58A 107.1
C59 C58 H58A 107.1
C57 C58 H58B 107.1
C59 C58 H58B 107.1
H58A C58 H58B 106.8
C62 C61 C60 124.9(12)
C62 C61 H61A 106.1
C60 C61 H61A 106.1
C62 C61 H61B 106.1
C60 C61 H61B 106.1
H61A C61 H61B 106.3
C61 C62 H62A 109.5
C61 C62 H62B 109.5
H62A C62 H62B 109.5
C61 C62 H62C 109.5
H62A C62 H62C 109.5
H62B C62 H62C 109.5
C39 C41 H41A 109.5
C39 C41 H41B 109.5
H41A C41 H41B 109.5
C39 C41 H41C 109.5
H41A C41 H41C 109.5
H41B C41 H41C 109.5
C39 C42 H42A 109.5
C39 C42 H42B 109.5
H42A C42 H42B 109.5
C39 C42 H42C 109.5
H42A C42 H42C 109.5
H42B C42 H42C 109.5
C29 C31 H31A 109.5
C29 C31 H31B 109.5
H31A C31 H31B 109.5
C29 C31 H31C 109.5
H31A C31 H31C 109.5
H31B C31 H31C 109.5
C29 C30 H30A 109.5
C29 C30 H30B 109.5
H30A C30 H30B 109.5
C29 C30 H30C 109.5
H30A C30 H30C 109.5
H30B C30 H30C 109.5
C29 C32 H32A 109.5
C29 C32 H32B 109.5
H32A C32 H32B 109.5
C29 C32 H32C 109.5
H32A C32 H32C 109.5
H32B C32 H32C 109.5
C15 C16 O3 121.3(8)
C15 C16 H16A 107.0
O3 C16 H16A 107.0
C15 C16 H16B 107.0
O3 C16 H16B 107.0
H16A C16 H16B 106.8
C13 C14 C15 118.3(8)
C13 C14 H14A 107.7
C15 C14 H14A 107.7
C13 C14 H14B 107.7
C15 C14 H14B 107.7
H14A C14 H14B 107.1
C16 C15 C14 139.1(10)
C16 C15 H15A 102.3
C14 C15 H15A 102.3
C16 C15 H15B 102.3
C14 C15 H15B 102.3
H15A C15 H15B 104.9
C60 C59 C58 113.3(11)
C60 C59 H59A 108.9
C58 C59 H59A 108.9
C60 C59 H59B 108.9
C58 C59 H59B 108.9
H59A C59 H59B 107.7
C59 C60 C61 111.6(12)
C59 C60 H60A 109.3
C61 C60 H60A 109.3
C59 C60 H60B 109.3
C61 C60 H60B 109.3
H60A C60 H60B 108.0

loop_
_geom_bond_atom_site_label_1
_geom_bond_atom_site_label_2
_geom_bond_distance
Y O4 2.133(3)
Y O1 2.135(3)
Y O5 2.304(3)
Y C53 2.408(5)
Y O2 2.411(3)
Y O3 2.582(4)
Si C53 1.820(5)
Si C55 1.884(7)
Si C56 1.884(6)
Si C54 1.859(7)
O1 C1 1.325(5)
O2 C8 1.406(6)
O2 C13 1.433(6)
O3 C17 1.384(8)
O3 C16 1.455(9)
O4 C24 1.321(6)
O5 C52 1.459(6)
O5 C49 1.452(6)
C1 C2 1.402(6)
C1 C6 1.415(6)
C2 C3 1.398(6)
C2 C7 1.493(6)
C3 C4 1.397(7)
C3 H3 0.9300
C4 C5 1.379(7)
C4 C29 1.539(7)
C5 C6 1.391(7)
C5 H5 0.9300
C6 C33 1.490(7)
C7 C12 1.392(7)
C7 C8 1.386(7)
C8 C9 1.379(7)
C9 C10 1.372(9)
C9 H9 0.9300
C10 C11 1.368(9)
C10 H10 0.9300
C11 C12 1.391(8)
C11 H11 0.9300
C12 H12 0.9300
C13 C14 1.406(11)
C13 H13A 0.9700
C13 H13B 0.9700
C17 C22 1.383(9)
C17 C18 1.400(8)
C18 C19 1.397(9)
C18 C23 1.478(8)
C19 C20 1.375(9)
C19 H19 0.9300
C20 C21 1.377(11)
C20 H20 0.9300
C21 C22 1.373(11)
C21 H21 0.9300
C22 H22 0.9300
C23 C24 1.406(8)
C23 C28 1.392(7)
C24 C25 1.429(7)
C25 C26 1.394(7)
C25 C43 1.487(8)
C26 C27 1.394(8)
C26 H26 0.9300
C27 C28 1.380(8)
C27 C39 1.525(7)
C28 H28 0.9300
C29 C32 1.362(14)
C29 C30 1.473(12)
C29 C31 1.493(12)
C33 C34 1.380(7)
C33 C38 1.368(7)
C34 C35 1.385(7)
C34 H34 0.9300
C35 C36 1.358(8)
C35 H35 0.9300
C36 C37 1.351(9)
C36 H36 0.9300
C37 C38 1.402(8)
C37 H37 0.9300
C38 H38 0.9300
C39 C40 1.436(11)
C39 C41 1.498(10)
C39 C42 1.547(12)
C40 H40A 0.9600
C40 H40B 0.9600
C40 H40C 0.9600
C43 C44 1.387(8)
C43 C48 1.402(7)
C44 C45 1.386(8)
C44 H44 0.9300
C45 C46 1.382(9)
C45 H45 0.9300
C46 C47 1.390(10)
C46 H46 0.9300
C47 C48 1.371(9)
C47 H47 0.9300
C48 H48 0.9300
C49 C50 1.492(9)
C49 H49A 0.9700
C49 H49B 0.9700
C50 C51 1.423(10)
C50 H50A 0.9700
C50 H50B 0.9700
C51 C52 1.468(8)
C51 H51A 0.9700
C51 H51B 0.9700
C52 H52A 0.9700
C52 H52B 0.9700
C53 H53A 0.9700
C53 H53B 0.9700
C54 H54A 0.9600
C54 H54B 0.9600
C54 H54C 0.9600
C55 H55A 0.9600
C55 H55B 0.9600
C55 H55C 0.9600
C56 H56A 0.9600
C56 H56B 0.9600
C56 H56C 0.9600
C57 C58 1.424(13)
C57 H57A 0.9600
C57 H57B 0.9600
C57 H57C 0.9600
C58 C59 1.611(17)
C58 H58A 0.9700
C58 H58B 0.9700
C61 C62 1.397(15)
C61 C60 1.600(16)
C61 H61A 0.9700
C61 H61B 0.9700
C62 H62A 0.9600
C62 H62B 0.9600
C62 H62C 0.9600
C41 H41A 0.9600
C41 H41B 0.9600
C41 H41C 0.9600
C42 H42A 0.9600
C42 H42B 0.9600
C42 H42C 0.9600
C31 H31A 0.9600
C31 H31B 0.9600
C31 H31C 0.9600
C30 H30A 0.9600
C30 H30B 0.9600
C30 H30C 0.9600
C32 H32A 0.9600
C32 H32B 0.9600
C32 H32C 0.9600
C16 C15 1.305(12)
C16 H16A 0.9700
C16 H16B 0.9700
C14 C15 1.479(13)
C14 H14A 0.9700
C14 H14B 0.9700
C15 H15A 0.9700
C15 H15B 0.9700
C59 C60 1.335(15)
C59 H59A 0.9700
C59 H59B 0.9700
C60 H60A 0.9700
C60 H60B 0.9700

loop_
_geom_torsion_atom_site_label_1
_geom_torsion_atom_site_label_2
_geom_torsion_atom_site_label_3
_geom_torsion_atom_site_label_4
_geom_torsion
O4 Y O1 C1 -36.3(7)
O5 Y O1 C1 -147.4(5)
C53 Y O1 C1 117.6(5)
O2 Y O1 C1 15.6(5)
O3 Y O1 C1 -61.3(5)
O4 Y O2 C8 -128.2(3)
O1 Y O2 C8 70.7(3)
O5 Y O2 C8 128.3(4)
C53 Y O2 C8 -31.6(3)
O3 Y O2 C8 159.3(3)
O4 Y O2 C13 34.2(5)
O1 Y O2 C13 -126.8(5)
O5 Y O2 C13 -69.2(6)
C53 Y O2 C13 130.9(5)
O3 Y O2 C13 -38.2(5)
O4 Y O3 C17 63.8(3)
O1 Y O3 C17 -126.7(3)
O5 Y O3 C17 -34.3(3)
C53 Y O3 C17 59.5(11)
O2 Y O3 C17 155.9(4)
O4 Y O3 C16 -130.2(6)
O1 Y O3 C16 39.3(6)
O5 Y O3 C16 131.6(6)
C53 Y O3 C16 -134.6(10)
O2 Y O3 C16 -38.2(6)
O1 Y O4 C24 8.7(7)
O5 Y O4 C24 118.9(6)
C53 Y O4 C24 -145.9(6)
O2 Y O4 C24 -41.4(6)
O3 Y O4 C24 34.9(5)
O4 Y O5 C52 -163.3(4)
O1 Y O5 C52 -6.1(4)
C53 Y O5 C52 99.1(4)
O2 Y O5 C52 -61.4(5)
O3 Y O5 C52 -91.5(4)
O4 Y O5 C49 22.7(4)
O1 Y O5 C49 179.9(4)
C53 Y O5 C49 -74.9(4)
O2 Y O5 C49 124.6(5)
O3 Y O5 C49 94.5(4)
Y O1 C1 C2 -54.3(7)
Y O1 C1 C6 125.2(5)
O1 C1 C2 C3 176.1(4)
C6 C1 C2 C3 -3.5(7)
O1 C1 C2 C7 -4.3(7)
C6 C1 C2 C7 176.1(4)
C1 C2 C3 C4 -0.7(7)
C7 C2 C3 C4 179.7(4)
C2 C3 C4 C5 3.1(7)
C2 C3 C4 C29 -176.1(5)
C3 C4 C5 C6 -1.2(7)
C29 C4 C5 C6 178.0(5)
C4 C5 C6 C1 -3.0(7)
C4 C5 C6 C33 176.7(5)
O1 C1 C6 C5 -174.3(4)
C2 C1 C6 C5 5.3(7)
O1 C1 C6 C33 6.0(7)
C2 C1 C6 C33 -174.5(4)
C3 C2 C7 C12 57.5(6)
C1 C2 C7 C12 -122.1(5)
C3 C2 C7 C8 -120.6(5)
C1 C2 C7 C8 59.8(7)
C13 O2 C8 C9 -73.0(6)
Y O2 C8 C9 93.4(4)
C13 O2 C8 C7 108.7(5)
Y O2 C8 C7 -84.8(4)
C12 C7 C8 C9 -0.6(7)
C2 C7 C8 C9 177.6(5)
C12 C7 C8 O2 177.5(4)
C2 C7 C8 O2 -4.2(7)
O2 C8 C9 C10 -178.1(5)
C7 C8 C9 C10 0.0(8)
C8 C9 C10 C11 1.0(9)
C9 C10 C11 C12 -1.3(10)
C8 C7 C12 C11 0.2(8)
C2 C7 C12 C11 -178.1(5)
C10 C11 C12 C7 0.7(9)
C8 O2 C13 C14 -107.0(7)
Y O2 C13 C14 91.5(8)
C16 O3 C17 C22 -72.3(8)
Y O3 C17 C22 95.4(5)
C16 O3 C17 C18 109.6(7)
Y O3 C17 C18 -82.7(5)
O3 C17 C18 C19 177.5(5)
C22 C17 C18 C19 -0.5(8)
O3 C17 C18 C23 -4.4(8)
C22 C17 C18 C23 177.6(5)
C17 C18 C19 C20 0.5(8)
C23 C18 C19 C20 -177.6(5)
C18 C19 C20 C21 0.1(9)
C19 C20 C21 C22 -0.7(10)
C20 C21 C22 C17 0.7(10)
O3 C17 C22 C21 -178.1(6)
C18 C17 C22 C21 -0.1(9)
C19 C18 C23 C24 -122.1(6)
C17 C18 C23 C24 59.8(7)
C19 C18 C23 C28 58.6(7)
C17 C18 C23 C28 -119.4(6)
Y O4 C24 C23 -75.3(7)
Y O4 C24 C25 103.7(6)
C28 C23 C24 O4 178.1(4)
C18 C23 C24 O4 -1.1(7)
C28 C23 C24 C25 -0.9(7)
C18 C23 C24 C25 179.9(5)
O4 C24 C25 C26 -177.1(4)
C23 C24 C25 C26 1.9(7)
O4 C24 C25 C43 2.2(7)
C23 C24 C25 C43 -178.8(4)
C24 C25 C26 C27 -1.3(8)
C43 C25 C26 C27 179.4(5)
C25 C26 C27 C28 -0.3(8)
C25 C26 C27 C39 179.7(5)
C24 C23 C28 C27 -0.7(8)
C18 C23 C28 C27 178.5(5)
C26 C27 C28 C23 1.3(8)
C39 C27 C28 C23 -178.6(5)
C5 C4 C29 C32 -113.7(10)
C3 C4 C29 C32 65.5(11)
C5 C4 C29 C30 18.5(10)
C3 C4 C29 C30 -162.4(8)
C5 C4 C29 C31 127.3(8)
C3 C4 C29 C31 -53.5(9)
C5 C6 C33 C34 -109.5(6)
C1 C6 C33 C34 70.2(6)
C5 C6 C33 C38 66.3(6)
C1 C6 C33 C38 -114.0(6)
C38 C33 C34 C35 -2.3(8)
C6 C33 C34 C35 173.7(5)
C33 C34 C35 C36 2.9(9)
C34 C35 C36 C37 -1.3(9)
C35 C36 C37 C38 -0.8(10)
C34 C33 C38 C37 0.2(8)
C6 C33 C38 C37 -175.7(5)
C36 C37 C38 C33 1.3(10)
C26 C27 C39 C40 -44.3(9)
C28 C27 C39 C40 135.7(8)
C26 C27 C39 C41 81.0(8)
C28 C27 C39 C41 -99.0(8)
C26 C27 C39 C42 -167.5(7)
C28 C27 C39 C42 12.5(9)
C26 C25 C43 C44 -142.6(5)
C24 C25 C43 C44 38.1(7)
C26 C25 C43 C48 36.6(7)
C24 C25 C43 C48 -142.7(5)
C48 C43 C44 C45 -1.1(8)
C25 C43 C44 C45 178.1(5)
C43 C44 C45 C46 0.7(9)
C44 C45 C46 C47 -0.5(9)
C45 C46 C47 C48 0.7(9)
C46 C47 C48 C43 -1.1(9)
C44 C43 C48 C47 1.3(8)
C25 C43 C48 C47 -177.9(5)
C52 O5 C49 C50 3.3(7)
Y O5 C49 C50 178.0(5)
O5 C49 C50 C51 -16.2(9)
C49 C50 C51 C52 23.0(10)
C49 O5 C52 C51 10.2(7)
Y O5 C52 C51 -164.7(4)
C50 C51 C52 O5 -20.5(9)
C55 Si C53 Y 84.8(4)
C56 Si C53 Y -154.9(3)
C54 Si C53 Y -35.2(5)
O4 Y C53 Si -157.2(3)
O1 Y C53 Si 33.4(4)
O5 Y C53 Si -59.9(3)
O2 Y C53 Si 113.2(3)
O3 Y C53 Si -153.0(8)
C17 O3 C16 C15 -126.7(11)
Y O3 C16 C15 68.2(12)
O2 C13 C14 C15 -67.8(11)
O3 C16 C15 C14 -50(2)
C13 C14 C15 C16 44(2)
C57 C58 C59 C60 -54.1(14)
C58 C59 C60 C61 178.8(9)
C62 C61 C60 C59 60.8(18)
